data_4076597
loop_
_publ_author_name
'Al Thagfi, Jameel'
'Lavoie, Gino G.'

_publ_section_title
;
 Synthesis, Characterization, and Ethylene Polymerization Studies of
 Chromium, Iron, and Cobalt Complexes Containing
 1,3-Bis(imino)-N-Heterocyclic Carbene Ligands
;
_journal_issue 6
_journal_name_full Organometallics
_journal_page_first 2463
_journal_paper_doi 10.1021/om3001058
_journal_volume 31
_journal_year 2012
_chemical_formula_moiety 'C23 H26 Cl2 Fe N4, 2(C H2 Cl2)'
_chemical_formula_sum 'C25 H30 Cl6 Fe N4'
_chemical_formula_weight 655.08
_chemical_name_systematic
;
 ?
;
_space_group_IT_number 14
_symmetry_cell_setting monoclinic
_symmetry_space_group_name_Hall '-P 2ybc'
_symmetry_space_group_name_H-M 'P 1 21/c 1'
_atom_sites_solution_hydrogens geom
_atom_sites_solution_primary direct
_atom_sites_solution_secondary difmap
_audit_creation_method SHELXL-97
_cell_angle_alpha 90.00
_cell_angle_beta 94.628(2)
_cell_angle_gamma 90.00
_cell_formula_units_Z 4
_cell_length_a 9.0305(3)
_cell_length_b 14.7984(3)
_cell_length_c 23.3313(8)
_cell_measurement_reflns_used 12761
_cell_measurement_temperature 150(1)
_cell_measurement_theta_max 27.48
_cell_measurement_theta_min 2.55
_cell_volume 3107.76(16)
_computing_cell_refinement 'Denzo-SMN (Otwinowski & Minor, 1997)'
_computing_data_collection 'Collect (Nonius B.V., 1997-2002)'
_computing_data_reduction Denzo-SMN
_computing_molecular_graphics 'CAMERON (Watkin, Prout & Pearce, 1996)'
_computing_publication_material 'SHELXL-97 (Sheldrick, 1990)'
_computing_structure_refinement 'SHELXL-97 (Sheldrick, 1990)'
_computing_structure_solution 'SUPERFLIP (Palatinus L., Chapuis G., 2007)'
_diffrn_ambient_temperature 150(1)
_diffrn_detector_area_resol_mean 9
_diffrn_measured_fraction_theta_full 0.994
_diffrn_measured_fraction_theta_max 0.994
_diffrn_measurement_device_type 'Nonius KappaCCD'
_diffrn_measurement_method '\f scans and \w scans with \k offsets'
_diffrn_radiation_monochromator graphite
_diffrn_radiation_source 'fine-focus sealed tube'
_diffrn_radiation_type MoK\a
_diffrn_radiation_wavelength 0.71073
_diffrn_reflns_av_R_equivalents 0.0569
_diffrn_reflns_av_sigmaI/netI 0.0716
_diffrn_reflns_limit_h_max 11
_diffrn_reflns_limit_h_min -11
_diffrn_reflns_limit_k_max 19
_diffrn_reflns_limit_k_min -19
_diffrn_reflns_limit_l_max 30
_diffrn_reflns_limit_l_min -29
_diffrn_reflns_number 21778
_diffrn_reflns_theta_full 27.48
_diffrn_reflns_theta_max 27.48
_diffrn_reflns_theta_min 2.65
_exptl_absorpt_coefficient_mu 1.022
_exptl_absorpt_correction_T_max 0.933
_exptl_absorpt_correction_T_min 0.756
_exptl_absorpt_correction_type multi-scan
_exptl_absorpt_process_details
;
multi-scan from symmetry-related measurements
 Sortav (Blessing 1995)
;
_exptl_crystal_colour yellow
_exptl_crystal_density_diffrn 1.400
_exptl_crystal_density_method 'not measured'
_exptl_crystal_description plates
_exptl_crystal_F_000 1344
_exptl_crystal_size_max 0.29
_exptl_crystal_size_mid 0.25
_exptl_crystal_size_min 0.11
_refine_diff_density_max 0.887
_refine_diff_density_min -0.561
_refine_diff_density_rms 0.088
_refine_ls_extinction_method none
_refine_ls_goodness_of_fit_ref 1.030
_refine_ls_hydrogen_treatment constr
_refine_ls_matrix_type full
_refine_ls_number_parameters 331
_refine_ls_number_reflns 7091
_refine_ls_number_restraints 0
_refine_ls_restrained_S_all 1.030
_refine_ls_R_factor_all 0.1132
_refine_ls_R_factor_gt 0.0552
_refine_ls_shift/su_max 0.001
_refine_ls_shift/su_mean 0.000
_refine_ls_structure_factor_coef Fsqd
_refine_ls_weighting_details 'calc w=1/[\s^2^(Fo^2^)+(0.0868P)^2^+0.3825P] where P=(Fo^2^+2Fc^2^)/3'
_refine_ls_weighting_scheme calc
_refine_ls_wR_factor_gt 0.1351
_refine_ls_wR_factor_ref 0.1671
_reflns_number_gt 4171
_reflns_number_total 7091
_reflns_threshold_expression >2\s(I)
_cod_data_source_file om3001058_si_002.cif
_cod_data_source_block k10109
_cod_depositor_comments
;
The following automatic conversions were performed:

'_symmetry_cell_setting' value 'Monoclinic' changed to 'monoclinic'
according to /home/saulius/struct/CIF-dictionaries/cif_core.dic
dictionary named 'cif_core.dic' version 2.4.1 from 2010-06-29.

Automatic conversion script
Id: cif_fix_values 1715 2011-07-08 13:25:40Z adriana 
;
_cod_original_sg_symbol_H-M 'P 21/c'
_cod_database_code 4076597

loop_
_symmetry_equiv_pos_as_xyz
'x, y, z'
'-x, y+1/2, -z+1/2'
'-x, -y, -z'
'x, -y-1/2, z-1/2'

loop_
_atom_site_label
_atom_site_type_symbol
_atom_site_fract_x
_atom_site_fract_y
_atom_site_fract_z
_atom_site_U_iso_or_equiv
_atom_site_adp_type
_atom_site_occupancy
_atom_site_symmetry_multiplicity
_atom_site_calc_flag
_atom_site_refinement_flags
Fe1 Fe 0.52801(5) 0.12576(3) 0.248202(19) 0.02821(16) Uani 1 1 d .
Cl2 Cl 0.77402(10) 0.12211(6) 0.24044(4) 0.0389(2) Uani 1 1 d .
Cl1 Cl 0.39792(11) 0.25167(5) 0.22612(4) 0.0432(3) Uani 1 1 d .
ClS4 Cl 0.97899(13) 0.81264(8) 0.12998(6) 0.0717(4) Uani 1 1 d .
ClS3 Cl 0.86299(17) 0.63077(10) 0.14253(7) 0.0912(5) Uani 1 1 d .
ClS1 Cl 0.03273(13) 0.33566(8) 0.16906(6) 0.0691(4) Uani 1 1 d .
ClS2 Cl 0.15676(15) 0.47542(9) 0.09971(6) 0.0817(4) Uani 1 1 d .
N3 N 0.4069(3) 0.00963(16) 0.21536(11) 0.0258(6) Uani 1 1 d .
N1 N 0.4104(3) -0.02352(16) 0.31034(11) 0.0273(6) Uani 1 1 d .
N2 N 0.4957(3) 0.05833(16) 0.38081(11) 0.0287(6) Uani 1 1 d .
N4 N 0.5507(3) 0.12426(16) 0.46863(12) 0.0322(7) Uani 1 1 d .
C20 C 0.1766(5) 0.0175(2) 0.07577(16) 0.0450(9) Uani 1 1 d .
H20 H 0.0838 0.0376 0.0608 0.054 Uiso 1 1 calc R
C8 C 0.5987(4) 0.1959(2) 0.50646(14) 0.0359(9) Uani 1 1 d .
C13 C 0.4879(5) 0.2455(2) 0.53131(16) 0.0456(10) Uani 1 1 d .
C1 C 0.4783(4) 0.0576(2) 0.32279(14) 0.0266(7) Uani 1 1 d .
C21 C 0.2167(4) 0.0276(2) 0.13422(15) 0.0338(8) Uani 1 1 d .
C5 C 0.2725(4) -0.1272(2) 0.24246(15) 0.0355(8) Uani 1 1 d .
H5A H 0.3177 -0.1767 0.2640 0.053 Uiso 1 1 calc R
H5B H 0.2650 -0.1419 0.2022 0.053 Uiso 1 1 calc R
H5C H 0.1751 -0.1163 0.2547 0.053 Uiso 1 1 calc R
C10 C 0.7872(6) 0.2762(3) 0.56421(18) 0.0574(12) Uani 1 1 d .
H10 H 0.8868 0.2874 0.5753 0.069 Uiso 1 1 calc R
C4 C 0.3644(3) -0.0454(2) 0.25240(14) 0.0275(7) Uani 1 1 d .
C3 C 0.4396(4) -0.0203(2) 0.40457(15) 0.0349(8) Uani 1 1 d .
H3 H 0.4390 -0.0340 0.4435 0.042 Uiso 1 1 calc R
C23 C 0.1122(4) 0.0696(3) 0.17309(17) 0.0451(9) Uani 1 1 d .
H23A H 0.1589 0.1208 0.1922 0.068 Uiso 1 1 calc R
H23B H 0.0867 0.0260 0.2012 0.068 Uiso 1 1 calc R
H23C H 0.0237 0.0887 0.1508 0.068 Uiso 1 1 calc R
C9 C 0.7488(5) 0.2088(2) 0.52322(16) 0.0441(10) Uani 1 1 d .
C16 C 0.3578(4) -0.0032(2) 0.15484(14) 0.0290(7) Uani 1 1 d .
C11 C 0.6788(7) 0.3260(3) 0.58822(17) 0.0629(14) Uani 1 1 d .
H11 H 0.7058 0.3700 0.6156 0.076 Uiso 1 1 calc R
C6 C 0.5549(4) 0.13272(19) 0.41525(14) 0.0286(7) Uani 1 1 d .
C2 C 0.3868(4) -0.0718(2) 0.36030(14) 0.0337(8) Uani 1 1 d .
H2 H 0.3431 -0.1285 0.3624 0.040 Uiso 1 1 calc R
C17 C 0.4571(4) -0.0425(2) 0.11884(15) 0.0342(8) Uani 1 1 d .
C19 C 0.2717(5) -0.0216(2) 0.03966(16) 0.0485(10) Uani 1 1 d .
H19 H 0.2424 -0.0279 0.0007 0.058 Uiso 1 1 calc R
C2S C 0.9171(5) 0.7310(3) 0.1780(2) 0.0610(12) Uani 1 1 d .
H2S1 H 0.9964 0.7182 0.2074 0.073 Uiso 1 1 calc R
H2S2 H 0.8338 0.7553 0.1967 0.073 Uiso 1 1 calc R
C7 C 0.6103(4) 0.2109(2) 0.38243(15) 0.0386(9) Uani 1 1 d .
H7A H 0.5334 0.2310 0.3545 0.058 Uiso 1 1 calc R
H7B H 0.6954 0.1926 0.3632 0.058 Uiso 1 1 calc R
H7C H 0.6377 0.2594 0.4085 0.058 Uiso 1 1 calc R
C18 C 0.4106(5) -0.0516(2) 0.06100(16) 0.0425(9) Uani 1 1 d .
H18 H 0.4736 -0.0783 0.0362 0.051 Uiso 1 1 calc R
C14 C 0.8669(5) 0.1522(3) 0.49892(19) 0.0565(11) Uani 1 1 d .
H14A H 0.8454 0.0894 0.5043 0.085 Uiso 1 1 calc R
H14B H 0.9618 0.1665 0.5183 0.085 Uiso 1 1 calc R
H14C H 0.8689 0.1645 0.4586 0.085 Uiso 1 1 calc R
C22 C 0.6083(4) -0.0739(2) 0.14300(16) 0.0426(9) Uani 1 1 d .
H22A H 0.5971 -0.1187 0.1721 0.064 Uiso 1 1 calc R
H22B H 0.6633 -0.0235 0.1595 0.064 Uiso 1 1 calc R
H22C H 0.6608 -0.0997 0.1128 0.064 Uiso 1 1 calc R
C15 C 0.3262(5) 0.2296(3) 0.5140(2) 0.0668(13) Uani 1 1 d .
H15A H 0.2670 0.2608 0.5401 0.100 Uiso 1 1 calc R
H15B H 0.3055 0.1661 0.5151 0.100 Uiso 1 1 calc R
H15C H 0.3028 0.2519 0.4757 0.100 Uiso 1 1 calc R
C12 C 0.5337(7) 0.3113(2) 0.57212(17) 0.0588(13) Uani 1 1 d .
H12 H 0.4622 0.3458 0.5886 0.071 Uiso 1 1 calc R
C1S C 0.1692(6) 0.4207(3) 0.1655(2) 0.0765(16) Uani 1 1 d .
H1S1 H 0.1579 0.4645 0.1958 0.092 Uiso 1 1 calc R
H1S2 H 0.2669 0.3936 0.1722 0.092 Uiso 1 1 calc R

loop_
_atom_site_aniso_label
_atom_site_aniso_U_11
_atom_site_aniso_U_22
_atom_site_aniso_U_33
_atom_site_aniso_U_23
_atom_site_aniso_U_13
_atom_site_aniso_U_12
Fe1 0.0361(3) 0.0261(3) 0.0225(3) 0.00165(18) 0.0024(2) -0.00221(19)
Cl2 0.0359(5) 0.0459(5) 0.0352(5) 0.0007(4) 0.0040(4) -0.0015(4)
Cl1 0.0480(6) 0.0343(5) 0.0469(6) 0.0069(4) 0.0013(5) 0.0055(4)
ClS4 0.0574(7) 0.0763(8) 0.0788(9) 0.0007(6) -0.0099(6) 0.0015(6)
ClS3 0.0788(9) 0.1030(11) 0.0939(12) -0.0248(8) 0.0205(8) -0.0390(8)
ClS1 0.0568(7) 0.0727(7) 0.0785(9) 0.0078(6) 0.0102(6) -0.0096(6)
ClS2 0.0783(9) 0.0799(9) 0.0861(10) 0.0172(7) 0.0013(8) -0.0187(7)
N3 0.0297(15) 0.0274(13) 0.0206(15) -0.0033(11) 0.0043(11) 0.0051(11)
N1 0.0357(16) 0.0249(13) 0.0214(15) 0.0016(11) 0.0044(12) -0.0003(11)
N2 0.0363(16) 0.0261(14) 0.0237(16) 0.0013(11) 0.0023(12) -0.0023(11)
N4 0.0468(18) 0.0273(14) 0.0226(16) 0.0000(12) 0.0028(13) -0.0023(12)
C20 0.050(2) 0.045(2) 0.037(2) -0.0002(17) -0.0102(19) -0.0013(17)
C8 0.065(3) 0.0262(17) 0.0160(18) 0.0069(13) 0.0025(17) -0.0052(16)
C13 0.076(3) 0.0315(19) 0.030(2) 0.0048(16) 0.011(2) 0.0031(18)
C1 0.0300(18) 0.0272(16) 0.0225(18) -0.0015(13) 0.0015(14) 0.0031(13)
C21 0.035(2) 0.0335(18) 0.032(2) 0.0020(15) 0.0006(16) -0.0022(14)
C5 0.045(2) 0.0310(18) 0.030(2) -0.0031(14) 0.0009(17) -0.0040(15)
C10 0.087(3) 0.047(2) 0.034(2) 0.001(2) -0.016(2) -0.021(2)
C4 0.0301(18) 0.0250(16) 0.0276(19) 0.0000(14) 0.0043(15) 0.0024(13)
C3 0.049(2) 0.0272(17) 0.029(2) 0.0067(15) 0.0050(16) -0.0041(15)
C23 0.037(2) 0.052(2) 0.045(2) -0.0017(18) -0.0008(18) 0.0047(17)
C9 0.071(3) 0.0349(19) 0.025(2) 0.0017(16) -0.0032(19) -0.0082(18)
C16 0.042(2) 0.0227(15) 0.0224(18) -0.0004(13) 0.0058(15) -0.0051(14)
C11 0.130(5) 0.033(2) 0.025(2) -0.0073(17) -0.001(3) -0.011(3)
C6 0.0375(19) 0.0254(16) 0.0225(18) 0.0001(14) -0.0001(15) 0.0025(13)
C2 0.046(2) 0.0265(17) 0.0282(19) 0.0032(14) 0.0007(16) -0.0076(14)
C17 0.045(2) 0.0261(16) 0.032(2) -0.0010(15) 0.0054(17) -0.0014(14)
C19 0.079(3) 0.042(2) 0.023(2) 0.0000(16) -0.006(2) -0.009(2)
C2S 0.048(3) 0.077(3) 0.058(3) -0.008(2) -0.002(2) 0.006(2)
C7 0.064(3) 0.0256(17) 0.026(2) 0.0009(14) 0.0019(18) -0.0074(16)
C18 0.068(3) 0.0307(18) 0.031(2) -0.0062(16) 0.016(2) -0.0049(17)
C14 0.055(3) 0.068(3) 0.044(3) -0.003(2) -0.011(2) -0.005(2)
C22 0.052(2) 0.038(2) 0.039(2) -0.0022(16) 0.0137(19) 0.0011(17)
C15 0.077(4) 0.064(3) 0.061(3) -0.012(2) 0.019(3) 0.014(2)
C12 0.121(4) 0.028(2) 0.029(2) -0.0011(17) 0.015(3) 0.003(2)
C1S 0.077(3) 0.050(3) 0.096(4) 0.017(3) -0.032(3) -0.014(2)

loop_
_atom_type_symbol
_atom_type_description
_atom_type_scat_dispersion_real
_atom_type_scat_dispersion_imag
_atom_type_scat_source
C C 0.0033 0.0016 'International Tables Vol C Tables 4.2.6.8 and 6.1.1.4'
H H 0.0000 0.0000 'International Tables Vol C Tables 4.2.6.8 and 6.1.1.4'
Cl Cl 0.1484 0.1585 'International Tables Vol C Tables 4.2.6.8 and 6.1.1.4'
Fe Fe 0.3463 0.8444 'International Tables Vol C Tables 4.2.6.8 and 6.1.1.4'
N N 0.0061 0.0033 'International Tables Vol C Tables 4.2.6.8 and 6.1.1.4'

loop_
_geom_angle_atom_site_label_1
_geom_angle_atom_site_label_2
_geom_angle_atom_site_label_3
_geom_angle
C1 Fe1 N3 76.90(11)
C1 Fe1 Cl1 116.67(9)
N3 Fe1 Cl1 109.95(7)
C1 Fe1 Cl2 109.62(9)
N3 Fe1 Cl2 115.57(7)
Cl1 Fe1 Cl2 120.37(4)
C4 N3 C16 119.4(3)
C4 N3 Fe1 116.4(2)
C16 N3 Fe1 123.85(18)
C1 N1 C2 111.5(3)
C1 N1 C4 119.6(2)
C2 N1 C4 128.7(3)
C1 N2 C3 111.9(3)
C1 N2 C6 125.0(3)
C3 N2 C6 122.9(3)
C6 N4 C8 120.6(3)
C19 C20 C21 121.2(4)
C9 C8 C13 121.5(3)
C9 C8 N4 121.1(3)
C13 C8 N4 117.0(3)
C12 C13 C8 117.5(4)
C12 C13 C15 121.3(4)
C8 C13 C15 121.2(3)
N2 C1 N1 103.5(3)
N2 C1 Fe1 144.6(2)
N1 C1 Fe1 111.7(2)
C20 C21 C16 117.4(3)
C20 C21 C23 120.8(3)
C16 C21 C23 121.9(3)
C11 C10 C9 120.7(4)
N3 C4 N1 114.9(3)
N3 C4 C5 128.1(3)
N1 C4 C5 117.1(3)
C2 C3 N2 106.6(3)
C8 C9 C10 118.0(4)
C8 C9 C14 121.4(3)
C10 C9 C14 120.6(4)
C21 C16 C17 122.4(3)
C21 C16 N3 119.1(3)
C17 C16 N3 118.3(3)
C12 C11 C10 120.3(4)
N4 C6 N2 116.0(3)
N4 C6 C7 128.5(3)
N2 C6 C7 115.5(3)
C3 C2 N1 106.4(3)
C18 C17 C16 117.7(3)
C18 C17 C22 121.8(3)
C16 C17 C22 120.5(3)
C20 C19 C18 120.4(4)
ClS3 C2S ClS4 111.8(3)
C19 C18 C17 120.8(3)
C11 C12 C13 121.9(4)
ClS2 C1S ClS1 112.2(3)

loop_
_geom_bond_atom_site_label_1
_geom_bond_atom_site_label_2
_geom_bond_distance
Fe1 C1 2.091(3)
Fe1 N3 2.145(3)
Fe1 Cl1 2.2404(9)
Fe1 Cl2 2.2442(10)
ClS4 C2S 1.767(5)
ClS3 C2S 1.749(5)
ClS1 C1S 1.767(5)
ClS2 C1S 1.732(5)
N3 C4 1.269(4)
N3 C16 1.458(4)
N1 C1 1.369(4)
N1 C2 1.398(4)
N1 C4 1.419(4)
N2 C1 1.350(4)
N2 C3 1.401(4)
N2 C6 1.440(4)
N4 C6 1.256(4)
N4 C8 1.425(4)
C20 C19 1.378(6)
C20 C21 1.391(5)
C8 C9 1.393(5)
C8 C13 1.403(5)
C13 C12 1.401(6)
C13 C15 1.501(6)
C21 C16 1.401(5)
C21 C23 1.496(5)
C5 C4 1.475(4)
C10 C11 1.380(6)
C10 C9 1.406(5)
C3 C2 1.340(5)
C9 C14 1.503(6)
C16 C17 1.403(5)
C11 C12 1.352(7)
C6 C7 1.496(4)
C17 C18 1.387(5)
C17 C22 1.508(5)
C19 C18 1.385(6)
